data_4023783
loop_
_publ_author_name
'Ronald Grigg'
'Visuvanathar Sridharan'
'Mufakhrul Shah'
'Simon Mutton'
'Colin Kilner'
'David MacPherson'
'Peter Milner'

_publ_section_title
;
 Regioselective Synthesis of N-Aminoisoindolones and Mono-N-
 and Di-N,N'-substituted Phthalazones Utilizing Hydrazine Nucleophiles
 in a Palladium-Catalyzed Three-Component Cascade Process
;
_journal_name_full 'Journal of Organic Chemistry'
_journal_page_first 8352
_journal_page_last 8356
_journal_paper_doi 10.1021/jo800822p
_journal_volume 73
_journal_year 2008
_chemical_formula_sum 'C17 H14 F2 N2 O2'
_chemical_formula_weight 316.30
_chemical_name_systematic
; 
 ? 
;
_space_group_IT_number 15
_symmetry_cell_setting monoclinic
_symmetry_space_group_name_Hall '-C 2yc'
_symmetry_space_group_name_H-M 'C 1 2/c 1'
_atom_sites_solution_hydrogens geom
_atom_sites_solution_primary direct
_atom_sites_solution_secondary difmap
_audit_creation_method SHELXL-97
_cell_angle_alpha 90.00
_cell_angle_beta 111.5090(14)
_cell_angle_gamma 90.00
_cell_formula_units_Z 8
_cell_length_a 20.5380(4)
_cell_length_b 7.6890(2)
_cell_length_c 20.0610(4)
_cell_measurement_temperature 150(2)
_cell_volume 2947.35(11)
_computing_structure_refinement 'SHELXL-97 (Sheldrick, 1997)'
_computing_structure_solution 'SHELXS-97 (Sheldrick, 1990)'
_diffrn_ambient_temperature 150(2)
_diffrn_measured_fraction_theta_full 0.988
_diffrn_measured_fraction_theta_max 0.988
_diffrn_radiation_monochromator graphite
_diffrn_radiation_source 'fine-focus sealed tube'
_diffrn_radiation_type MoK\a
_diffrn_radiation_wavelength 0.71073
_diffrn_reflns_av_R_equivalents 0.0584
_diffrn_reflns_av_sigmaI/netI 0.0297
_diffrn_reflns_limit_h_max 25
_diffrn_reflns_limit_h_min -25
_diffrn_reflns_limit_k_max 9
_diffrn_reflns_limit_k_min -9
_diffrn_reflns_limit_l_max 24
_diffrn_reflns_limit_l_min -24
_diffrn_reflns_number 19928
_diffrn_reflns_theta_full 26.00
_diffrn_reflns_theta_max 26.00
_diffrn_reflns_theta_min 2.91
_exptl_absorpt_coefficient_mu 0.112
_exptl_absorpt_correction_T_max 0.9900
_exptl_absorpt_correction_T_min 0.9641
_exptl_crystal_density_diffrn 1.426
_exptl_crystal_density_method 'not measured'
_exptl_crystal_F_000 1312
_exptl_crystal_size_max 0.33
_exptl_crystal_size_mid 0.20
_exptl_crystal_size_min 0.09
_refine_diff_density_max 0.506
_refine_diff_density_min -0.520
_refine_diff_density_rms 0.046
_refine_ls_extinction_method none
_refine_ls_goodness_of_fit_ref 1.055
_refine_ls_hydrogen_treatment mixed
_refine_ls_matrix_type full
_refine_ls_number_parameters 212
_refine_ls_number_reflns 2872
_refine_ls_number_restraints 0
_refine_ls_restrained_S_all 1.055
_refine_ls_R_factor_all 0.0617
_refine_ls_R_factor_gt 0.0544
_refine_ls_shift/su_max 0.000
_refine_ls_shift/su_mean 0.000
_refine_ls_structure_factor_coef Fsqd
_refine_ls_weighting_details 'calc w=1/[\s^2^(Fo^2^)+(0.0865P)^2^+2.8138P] where P=(Fo^2^+2Fc^2^)/3'
_refine_ls_weighting_scheme calc
_refine_ls_wR_factor_gt 0.1533
_refine_ls_wR_factor_ref 0.1614
_reflns_number_gt 2480
_reflns_number_total 2872
_reflns_threshold_expression >2sigma(I)
_cod_data_source_file jo800822p_si_001.cif
_cod_data_source_block ms147
_cod_original_sg_symbol_H-M 'C 2/c'
_cod_database_code 4023783

loop_
_symmetry_equiv_pos_as_xyz
'x, y, z'
'-x, y, -z+1/2'
'x+1/2, y+1/2, z'
'-x+1/2, y+1/2, -z+1/2'
'-x, -y, -z'
'x, -y, z-1/2'
'-x+1/2, -y+1/2, -z'
'x+1/2, -y+1/2, z-1/2'

loop_
_atom_site_label
_atom_site_type_symbol
_atom_site_fract_x
_atom_site_fract_y
_atom_site_fract_z
_atom_site_U_iso_or_equiv
_atom_site_adp_type
_atom_site_occupancy
_atom_site_symmetry_multiplicity
_atom_site_calc_flag
_atom_site_refinement_flags
_atom_site_disorder_assembly
_atom_site_disorder_group
O91 O 0.06340(8) 0.1701(2) 0.98052(8) 0.0509(4) Uani 1 1 d . . .
F13 F -0.18274(6) -0.05168(18) 0.87101(6) 0.0552(4) Uani 1 1 d . . .
F16 F -0.10095(8) 0.28552(18) 0.67768(7) 0.0642(4) Uani 1 1 d . . .
N1 N 0.02345(8) -0.0554(2) 0.90031(9) 0.0434(4) Uani 1 1 d . . .
C9 C 0.07377(10) 0.0502(3) 0.94534(10) 0.0395(4) Uani 1 1 d . . .
C7 C 0.20746(10) 0.0485(3) 0.97681(10) 0.0426(4) Uani 1 1 d . . .
H7 H 0.2164 0.1415 1.0101 0.051 Uiso 1 1 calc R . .
C4 C 0.18009(10) -0.2306(3) 0.87902(11) 0.0450(5) Uani 1 1 d . . .
H4 H 0.1711 -0.3245 0.8461 0.054 Uiso 1 1 calc R . .
O23 O -0.07806(9) -0.3779(3) 0.78452(9) 0.0702(5) Uani 1 1 d . . .
C22 C -0.04687(11) -0.4168(3) 0.84700(11) 0.0470(5) Uani 1 1 d . . .
C8 C 0.14014(9) -0.0137(2) 0.94152(9) 0.0372(4) Uani 1 1 d . . .
C13 C -0.16370(10) 0.0312(3) 0.82084(10) 0.0423(5) Uani 1 1 d . . .
C6 C 0.26102(10) -0.0300(3) 0.96163(11) 0.0478(5) Uani 1 1 d . . .
H6 H 0.3077 0.0106 0.9844 0.057 Uiso 1 1 calc R . .
C21 C 0.03040(10) -0.3734(3) 0.88435(11) 0.0476(5) Uani 1 1 d . . .
H21A H 0.0586 -0.4613 0.8710 0.057 Uiso 1 1 calc R . .
H21B H 0.0427 -0.3802 0.9368 0.057 Uiso 1 1 calc R . .
N11 N -0.04616(9) -0.0471(3) 0.89237(10) 0.0590(6) Uani 1 1 d . . .
H11 H -0.0581(12) -0.084(3) 0.9238(13) 0.047(6) Uiso 1 1 d . . .
C12 C -0.09269(10) 0.0363(2) 0.83319(10) 0.0393(4) Uani 1 1 d . . .
C2 C 0.04928(10) -0.1931(3) 0.86534(10) 0.0414(4) Uani 1 1 d . . .
H2 H 0.0295 -0.1767 0.8122 0.050 Uiso 1 1 calc R . .
C3 C 0.12637(9) -0.1525(2) 0.89412(9) 0.0381(4) Uani 1 1 d . . .
C16 C -0.12277(12) 0.1996(3) 0.72544(11) 0.0484(5) Uani 1 1 d . . .
C14 C -0.21353(11) 0.1056(3) 0.76245(12) 0.0542(5) Uani 1 1 d . . .
H14 H -0.2616 0.0985 0.7560 0.065 Uiso 1 1 calc R . .
C17 C -0.07204(10) 0.1264(3) 0.78405(10) 0.0448(5) Uani 1 1 d . . .
H17 H -0.0239 0.1370 0.7909 0.054 Uiso 1 1 calc R . .
C23 C -0.08050(11) -0.5144(3) 0.89016(11) 0.0498(5) Uani 1 1 d . . .
H23A H -0.0463 -0.5324 0.9388 0.060 Uiso 1 1 calc R . .
H23B H -0.0969 -0.6274 0.8677 0.060 Uiso 1 1 calc R . .
H23C H -0.1203 -0.4476 0.8924 0.060 Uiso 1 1 calc R . .
C5 C 0.24742(11) -0.1675(3) 0.91350(12) 0.0491(5) Uani 1 1 d . . .
H5 H 0.2851 -0.2195 0.9040 0.059 Uiso 1 1 calc R . .
C15 C -0.19285(12) 0.1919(3) 0.71244(12) 0.0550(6) Uani 1 1 d . . .
H15 H -0.2262 0.2435 0.6709 0.066 Uiso 1 1 calc R . .

loop_
_atom_site_aniso_label
_atom_site_aniso_U_11
_atom_site_aniso_U_22
_atom_site_aniso_U_33
_atom_site_aniso_U_23
_atom_site_aniso_U_13
_atom_site_aniso_U_12
O91 0.0590(9) 0.0545(9) 0.0462(8) 0.0016(6) 0.0276(7) 0.0138(7)
F13 0.0383(6) 0.0772(9) 0.0524(7) -0.0031(6) 0.0193(5) -0.0115(6)
F16 0.0897(10) 0.0556(8) 0.0530(8) 0.0111(6) 0.0327(7) 0.0083(7)
N1 0.0303(8) 0.0557(10) 0.0456(9) 0.0018(7) 0.0155(7) 0.0016(7)
C9 0.0410(10) 0.0452(10) 0.0367(9) 0.0050(8) 0.0195(8) 0.0045(8)
C7 0.0411(10) 0.0437(10) 0.0442(10) 0.0008(8) 0.0171(8) -0.0052(8)
C4 0.0487(11) 0.0447(10) 0.0497(11) -0.0012(8) 0.0275(9) 0.0007(8)
O23 0.0628(10) 0.0854(13) 0.0499(9) 0.0077(8) 0.0061(8) -0.0255(9)
C22 0.0465(11) 0.0471(11) 0.0450(11) -0.0024(8) 0.0140(9) -0.0076(9)
C8 0.0363(9) 0.0410(9) 0.0367(9) 0.0022(7) 0.0161(7) 0.0002(7)
C13 0.0363(10) 0.0491(11) 0.0429(10) -0.0084(8) 0.0161(8) -0.0019(8)
C6 0.0366(10) 0.0528(12) 0.0560(12) 0.0057(9) 0.0192(9) -0.0049(8)
C21 0.0430(11) 0.0518(12) 0.0473(11) 0.0022(9) 0.0157(9) -0.0070(9)
N11 0.0317(9) 0.0989(16) 0.0512(10) 0.0256(10) 0.0209(8) 0.0085(9)
C12 0.0372(9) 0.0435(10) 0.0393(9) -0.0046(8) 0.0164(7) 0.0016(7)
C2 0.0392(10) 0.0489(11) 0.0368(9) 0.0001(8) 0.0147(8) -0.0035(8)
C3 0.0384(9) 0.0416(10) 0.0373(9) 0.0021(7) 0.0174(7) -0.0011(7)
C16 0.0648(13) 0.0406(10) 0.0431(10) 0.0001(8) 0.0236(9) 0.0071(9)
C14 0.0398(10) 0.0676(14) 0.0508(12) -0.0104(10) 0.0116(9) 0.0067(10)
C17 0.0441(10) 0.0485(11) 0.0459(10) 0.0001(8) 0.0211(8) 0.0033(8)
C23 0.0493(11) 0.0485(11) 0.0555(12) -0.0063(9) 0.0238(9) -0.0088(9)
C5 0.0429(10) 0.0523(11) 0.0622(12) 0.0070(10) 0.0310(9) 0.0062(9)
C15 0.0573(13) 0.0555(12) 0.0453(11) -0.0023(9) 0.0104(9) 0.0174(10)

loop_
_atom_type_symbol
_atom_type_description
_atom_type_scat_dispersion_real
_atom_type_scat_dispersion_imag
_atom_type_scat_source
C C 0.0033 0.0016 'International Tables Vol C Tables 4.2.6.8 and 6.1.1.4'
H H 0.0000 0.0000 'International Tables Vol C Tables 4.2.6.8 and 6.1.1.4'
N N 0.0061 0.0033 'International Tables Vol C Tables 4.2.6.8 and 6.1.1.4'
O O 0.0106 0.0060 'International Tables Vol C Tables 4.2.6.8 and 6.1.1.4'
F F 0.0171 0.0103 'International Tables Vol C Tables 4.2.6.8 and 6.1.1.4'

loop_
_geom_angle_atom_site_label_1
_geom_angle_atom_site_label_2
_geom_angle_atom_site_label_3
_geom_angle
_geom_angle_site_symmetry_1
_geom_angle_site_symmetry_3
_geom_angle_publ_flag
C9 N1 N11 123.37(18) . . ?
C9 N1 C2 115.23(15) . . ?
N11 N1 C2 121.14(17) . . ?
O91 C9 N1 125.44(18) . . ?
O91 C9 C8 129.68(18) . . ?
N1 C9 C8 104.88(16) . . ?
C6 C7 C8 117.50(19) . . ?
C6 C7 H7 121.3 . . ?
C8 C7 H7 121.3 . . ?
C3 C4 C5 117.92(19) . . ?
C3 C4 H4 121.0 . . ?
C5 C4 H4 121.0 . . ?
O23 C22 C23 122.69(19) . . ?
O23 C22 C21 120.84(19) . . ?
C23 C22 C21 116.43(18) . . ?
C7 C8 C3 121.96(17) . . ?
C7 C8 C9 128.66(18) . . ?
C3 C8 C9 109.37(16) . . ?
F13 C13 C14 120.05(18) . . ?
F13 C13 C12 116.64(17) . . ?
C14 C13 C12 123.3(2) . . ?
C7 C6 C5 120.76(19) . . ?
C7 C6 H6 119.6 . . ?
C5 C6 H6 119.6 . . ?
C22 C21 C2 113.02(17) . . ?
C22 C21 H21A 109.0 . . ?
C2 C21 H21A 109.0 . . ?
C22 C21 H21B 109.0 . . ?
C2 C21 H21B 109.0 . . ?
H21A C21 H21B 107.8 . . ?
C12 N11 N1 118.82(17) . . ?
C12 N11 H11 121.5(17) . . ?
N1 N11 H11 119.5(17) . . ?
N11 C12 C13 119.46(18) . . ?
N11 C12 C17 123.10(18) . . ?
C13 C12 C17 117.43(18) . . ?
N1 C2 C3 100.37(15) . . ?
N1 C2 C21 111.42(15) . . ?
C3 C2 C21 114.88(16) . . ?
N1 C2 H2 109.9 . . ?
C3 C2 H2 109.9 . . ?
C21 C2 H2 109.9 . . ?
C4 C3 C8 120.35(17) . . ?
C4 C3 C2 129.56(18) . . ?
C8 C3 C2 110.10(16) . . ?
C15 C16 F16 118.68(19) . . ?
C15 C16 C17 124.1(2) . . ?
F16 C16 C17 117.20(19) . . ?
C13 C14 C15 119.1(2) . . ?
C13 C14 H14 120.4 . . ?
C15 C14 H14 120.4 . . ?
C16 C17 C12 118.53(19) . . ?
C16 C17 H17 120.7 . . ?
C12 C17 H17 120.7 . . ?
C22 C23 H23A 109.5 . . ?
C22 C23 H23B 109.5 . . ?
H23A C23 H23B 109.5 . . ?
C22 C23 H23C 109.5 . . ?
H23A C23 H23C 109.5 . . ?
H23B C23 H23C 109.5 . . ?
C4 C5 C6 121.49(18) . . ?
C4 C5 H5 119.3 . . ?
C6 C5 H5 119.3 . . ?
C16 C15 C14 117.45(19) . . ?
C16 C15 H15 121.3 . . ?
C14 C15 H15 121.3 . . ?

loop_
_geom_bond_atom_site_label_1
_geom_bond_atom_site_label_2
_geom_bond_distance
_geom_bond_site_symmetry_2
_geom_bond_publ_flag
O91 C9 1.226(2) . ?
F13 C13 1.364(2) . ?
F16 C16 1.368(2) . ?
N1 C9 1.364(3) . ?
N1 N11 1.381(2) . ?
N1 C2 1.472(3) . ?
C9 C8 1.477(2) . ?
C7 C6 1.383(3) . ?
C7 C8 1.387(3) . ?
C7 H7 0.9500 . ?
C4 C3 1.384(3) . ?
C4 C5 1.387(3) . ?
C4 H4 0.9500 . ?
O23 C22 1.217(3) . ?
C22 C23 1.493(3) . ?
C22 C21 1.523(3) . ?
C8 C3 1.388(3) . ?
C13 C14 1.367(3) . ?
C13 C12 1.387(3) . ?
C6 C5 1.389(3) . ?
C6 H6 0.9500 . ?
C21 C2 1.525(3) . ?
C21 H21A 0.9900 . ?
C21 H21B 0.9900 . ?
N11 C12 1.379(3) . ?
N11 H11 0.81(2) . ?
C12 C17 1.392(3) . ?
C2 C3 1.506(3) . ?
C2 H2 1.0000 . ?
C16 C15 1.367(3) . ?
C16 C17 1.374(3) . ?
C14 C15 1.393(3) . ?
C14 H14 0.9500 . ?
C17 H17 0.9500 . ?
C23 H23A 0.9800 . ?
C23 H23B 0.9800 . ?
C23 H23C 0.9800 . ?
C5 H5 0.9500 . ?
C15 H15 0.9500 . ?

loop_
_geom_torsion_atom_site_label_1
_geom_torsion_atom_site_label_2
_geom_torsion_atom_site_label_3
_geom_torsion_atom_site_label_4
_geom_torsion
_geom_torsion_site_symmetry_1
_geom_torsion_site_symmetry_2
_geom_torsion_site_symmetry_3
_geom_torsion_site_symmetry_4
_geom_torsion_publ_flag
N11 N1 C9 O91 -4.5(3) . . . . ?
C2 N1 C9 O91 -178.57(17) . . . . ?
N11 N1 C9 C8 175.12(16) . . . . ?
C2 N1 C9 C8 1.1(2) . . . . ?
C6 C7 C8 C3 1.8(3) . . . . ?
C6 C7 C8 C9 -177.22(18) . . . . ?
O91 C9 C8 C7 -0.7(3) . . . . ?
N1 C9 C8 C7 179.71(18) . . . . ?
O91 C9 C8 C3 -179.77(19) . . . . ?
N1 C9 C8 C3 0.6(2) . . . . ?
C8 C7 C6 C5 -0.9(3) . . . . ?
O23 C22 C21 C2 41.1(3) . . . . ?
C23 C22 C21 C2 -141.19(19) . . . . ?
C9 N1 N11 C12 101.5(2) . . . . ?
C2 N1 N11 C12 -84.8(3) . . . . ?
N1 N11 C12 C13 173.80(19) . . . . ?
N1 N11 C12 C17 -5.9(3) . . . . ?
F13 C13 C12 N11 2.8(3) . . . . ?
C14 C13 C12 N11 -177.9(2) . . . . ?
F13 C13 C12 C17 -177.47(17) . . . . ?
C14 C13 C12 C17 1.8(3) . . . . ?
C9 N1 C2 C3 -2.1(2) . . . . ?
N11 N1 C2 C3 -176.34(16) . . . . ?
C9 N1 C2 C21 119.96(18) . . . . ?
N11 N1 C2 C21 -54.2(2) . . . . ?
C22 C21 C2 N1 73.5(2) . . . . ?
C22 C21 C2 C3 -173.20(16) . . . . ?
C5 C4 C3 C8 1.0(3) . . . . ?
C5 C4 C3 C2 -179.84(18) . . . . ?
C7 C8 C3 C4 -1.9(3) . . . . ?
C9 C8 C3 C4 177.29(17) . . . . ?
C7 C8 C3 C2 178.84(17) . . . . ?
C9 C8 C3 C2 -2.0(2) . . . . ?
N1 C2 C3 C4 -176.79(19) . . . . ?
C21 C2 C3 C4 63.6(3) . . . . ?
N1 C2 C3 C8 2.42(19) . . . . ?
C21 C2 C3 C8 -117.20(18) . . . . ?
F13 C13 C14 C15 179.01(18) . . . . ?
C12 C13 C14 C15 -0.3(3) . . . . ?
C15 C16 C17 C12 0.9(3) . . . . ?
F16 C16 C17 C12 -179.25(17) . . . . ?
N11 C12 C17 C16 177.6(2) . . . . ?
C13 C12 C17 C16 -2.1(3) . . . . ?
C3 C4 C5 C6 -0.2(3) . . . . ?
C7 C6 C5 C4 0.1(3) . . . . ?
F16 C16 C15 C14 -179.17(19) . . . . ?
C17 C16 C15 C14 0.6(3) . . . . ?
C13 C14 C15 C16 -1.0(3) . . . . ?
